data_7711704
loop_
_publ_author_name
'Stein, Laura'
'Wang, Cui'
'F\"orster, Christoph'
'Resch-Genger, Ute'
'Heinze, Katja'

_publ_section_title
;
 Bulky ligands protect molecular ruby from oxygen quenching
;
_journal_name_full 'Dalton Transactions'
_journal_paper_doi 10.1039/D2DT02950B
_journal_year 2022
_chemical_formula_sum 'C102 H134 B3 Cr F12 N14'
_chemical_formula_weight 1868.65
_space_group_crystal_system orthorhombic
_space_group_IT_number 61
_space_group_name_Hall '-P 2ac 2ab'
_space_group_name_H-M_alt 'P b c a'
_atom_sites_solution_hydrogens geom
_audit_creation_method SHELXL-2018/3
_audit_update_record
;
2021-11-29 deposited with the CCDC.	2022-10-14 downloaded from the CCDC.
;
_cell_angle_alpha 90
_cell_angle_beta 90
_cell_angle_gamma 90
_cell_formula_units_Z 8
_cell_length_a 20.8456(2)
_cell_length_b 34.2952(4)
_cell_length_c 28.3370(3)
_cell_measurement_reflns_used 192904
_cell_measurement_temperature 120(2)
_cell_measurement_theta_max 29.30
_cell_measurement_theta_min 1.84
_cell_volume 20258.2(4)
_computing_cell_refinement
;
X-Area Recipe 1.36.0.0 (STOE, 2020)
;
_computing_data_collection
;
X-Area Pilatus3_SV 1.31.170.0 (STOE, 2020)
;
_computing_data_reduction
;
X-Area Integrate 1.78.3.0 (STOE, 2020)
X-Area LANA 1.83.8.0 (STOE, 2020)
;
_computing_structure_refinement 'SHELXL-2018/3 (Sheldrick, 2018)'
_computing_structure_solution 'SHELXT-2018/2 (Sheldrick, 2018)'
_diffrn_ambient_temperature 120(2)
_diffrn_measured_fraction_theta_full 0.998
_diffrn_measured_fraction_theta_max 0.938
_diffrn_measurement_device_type 'STOE STADIVARI'
_diffrn_measurement_method 'rotation method, \w scans'
_diffrn_radiation_type MoK\a
_diffrn_radiation_wavelength 0.71073
_diffrn_reflns_av_R_equivalents 0.0495
_diffrn_reflns_av_unetI/netI 0.0576
_diffrn_reflns_Laue_measured_fraction_full 0.998
_diffrn_reflns_Laue_measured_fraction_max 0.938
_diffrn_reflns_limit_h_max 28
_diffrn_reflns_limit_h_min -25
_diffrn_reflns_limit_k_max 46
_diffrn_reflns_limit_k_min -46
_diffrn_reflns_limit_l_max 31
_diffrn_reflns_limit_l_min -38
_diffrn_reflns_number 142218
_diffrn_reflns_point_group_measured_fraction_full 0.998
_diffrn_reflns_point_group_measured_fraction_max 0.938
_diffrn_reflns_theta_full 25.242
_diffrn_reflns_theta_max 29.239
_diffrn_reflns_theta_min 2.105
_exptl_absorpt_coefficient_mu 0.188
_exptl_absorpt_correction_T_max 0.9021
_exptl_absorpt_correction_T_min 0.5524
_exptl_absorpt_correction_type multi-scan
_exptl_absorpt_process_details
;
STOE X-Red32, absorption correction by Gaussian integration, analogous to
P. Coppens in: F. R. Ahmed (Editor), "Crystallographic Computing", Munksgaard,
Copenhagen (1970), 255 - 270. Afterwards scaling of reflection intensities was
performed within STOE LANA. J. Koziskova, F. Hahn, J. Richter, J. Kozisek, Acta
Chimica Slovaca, vol. 9, no. 2, 2016, pp. 136 - 140.
Finally a spherical absorption correction was done within STOE LANA.
;
_exptl_crystal_colour yellow
_exptl_crystal_density_diffrn 1.225
_exptl_crystal_description block
_exptl_crystal_F_000 7928
_exptl_crystal_size_max 0.600
_exptl_crystal_size_mid 0.373
_exptl_crystal_size_min 0.240
_refine_diff_density_max 2.058
_refine_diff_density_min -0.923
_refine_diff_density_rms 0.070
_refine_ls_extinction_method none
_refine_ls_goodness_of_fit_ref 0.934
_refine_ls_hydrogen_treatment constr
_refine_ls_matrix_type full
_refine_ls_number_parameters 1307
_refine_ls_number_reflns 25831
_refine_ls_number_restraints 123
_refine_ls_restrained_S_all 0.933
_refine_ls_R_factor_all 0.0743
_refine_ls_R_factor_gt 0.0565
_refine_ls_shift/su_max 0.003
_refine_ls_shift/su_mean 0.000
_refine_ls_structure_factor_coef Fsqd
_refine_ls_weighting_details 'w=1/[\s^2^(Fo^2^)+(0.0951P)^2^] where P=(Fo^2^+2Fc^2^)/3'
_refine_ls_weighting_scheme calc
_refine_ls_wR_factor_gt 0.1461
_refine_ls_wR_factor_ref 0.1515
_reflns_Friedel_coverage 0.000
_reflns_number_gt 16912
_reflns_number_total 25831
_reflns_threshold_expression 'I > 2\s(I)'
_cod_data_source_file d2dt02950b2.cif
_cod_data_source_block LS-93
_cod_database_code 7711704
_shelx_shelxl_version_number 2018/3
_shelx_space_group_comment
;
The symmetry employed for this shelxl refinement is uniquely defined
by the following loop, which should always be used as a source of
symmetry information in preference to the above space-group names.
They are only intended as comments.
;
_shelx_estimated_absorpt_t_min 0.896
_shelx_estimated_absorpt_t_max 0.956

loop_
_space_group_symop_operation_xyz
'x, y, z'
'-x+1/2, -y, z+1/2'
'-x, y+1/2, -z+1/2'
'x+1/2, -y+1/2, -z'
'-x, -y, -z'
'x-1/2, y, -z-1/2'
'x, -y-1/2, z-1/2'
'-x-1/2, y-1/2, z'

loop_
_atom_site_label
_atom_site_type_symbol
_atom_site_fract_x
_atom_site_fract_y
_atom_site_fract_z
_atom_site_U_iso_or_equiv
_atom_site_adp_type
_atom_site_occupancy
_atom_site_site_symmetry_order
_atom_site_calc_flag
_atom_site_refinement_flags_posn
_atom_site_refinement_flags_adp
_atom_site_refinement_flags_occupancy
_atom_site_disorder_assembly
_atom_site_disorder_group
Cr1 Cr 0.58723(2) 0.25502(2) 0.38441(2) 0.01594(7) Uani 1 1 d . . . . .
N1 N 0.65115(6) 0.20951(4) 0.38417(5) 0.0191(3) Uani 1 1 d . . . . .
N2 N 0.69320(7) 0.23217(4) 0.45624(5) 0.0228(3) Uani 1 1 d . . . . .
N3 N 0.58137(6) 0.24484(4) 0.45457(5) 0.0187(3) Uani 1 1 d . . . . .
N4 N 0.46994(6) 0.25779(4) 0.44928(5) 0.0217(3) Uani 1 1 d . . . . .
N5 N 0.52434(6) 0.29998(4) 0.39722(5) 0.0189(3) Uani 1 1 d . . . . .
N6 N 0.51521(6) 0.21661(4) 0.36693(5) 0.0179(3) Uani 1 1 d . . . . .
N7 N 0.47779(6) 0.26283(4) 0.31208(5) 0.0200(3) Uani 1 1 d . . . . .
N8 N 0.59171(6) 0.26490(4) 0.31408(5) 0.0176(3) Uani 1 1 d . . . . .
N9 N 0.70532(6) 0.26686(4) 0.31905(5) 0.0199(3) Uani 1 1 d . . . . .
N10 N 0.66137(6) 0.29391(4) 0.38856(5) 0.0183(3) Uani 1 1 d . . . . .
C1 C 0.65245(8) 0.18224(5) 0.34922(6) 0.0199(3) Uani 1 1 d . . . . .
H1 H 0.616814 0.180796 0.328395 0.024 Uiso 1 1 calc R U . . .
C2 C 0.70251(8) 0.15667(5) 0.34239(6) 0.0218(3) Uani 1 1 d . . . . .
C3 C 0.69833(8) 0.12170(5) 0.31082(7) 0.0232(4) Uani 1 1 d . . . . .
C4 C 0.69641(8) 0.12468(5) 0.26162(7) 0.0250(4) Uani 1 1 d . . . . .
C5 C 0.69473(9) 0.16387(5) 0.23627(7) 0.0271(4) Uani 1 1 d . . . . .
H5 H 0.692552 0.184731 0.260871 0.033 Uiso 1 1 calc R U . . .
C6 C 0.75648(10) 0.17011(6) 0.20799(8) 0.0357(5) Uani 1 1 d . . . . .
H6A H 0.793421 0.169289 0.229353 0.054 Uiso 1 1 calc R U . . .
H6B H 0.754858 0.195541 0.192268 0.054 Uiso 1 1 calc R U . . .
H6C H 0.760665 0.149485 0.184249 0.054 Uiso 1 1 calc R U . . .
C7 C 0.63550(11) 0.16790(7) 0.20502(9) 0.0446(6) Uani 1 1 d . . . . .
H7A H 0.596798 0.166178 0.224540 0.067 Uiso 1 1 calc R U . . .
H7B H 0.635176 0.146923 0.181536 0.067 Uiso 1 1 calc R U . . .
H7C H 0.636493 0.193180 0.188919 0.067 Uiso 1 1 calc R U . . .
C8 C 0.69753(9) 0.09041(6) 0.23504(7) 0.0294(4) Uani 1 1 d . . . . .
H8 H 0.696159 0.092217 0.201600 0.035 Uiso 1 1 calc R U . . .
C9 C 0.70057(10) 0.05384(6) 0.25574(7) 0.0311(4) Uani 1 1 d . . . . .
C10 C 0.70538(12) 0.01733(6) 0.22571(8) 0.0400(5) Uani 1 1 d . . . . .
H10 H 0.705606 0.025758 0.191927 0.048 Uiso 1 1 calc R U . . .
C11 C 0.64826(14) -0.00965(8) 0.23238(10) 0.0583(7) Uani 1 1 d . . . . .
H11A H 0.645853 -0.017830 0.265469 0.088 Uiso 1 1 calc R U . . .
H11B H 0.653313 -0.032652 0.212201 0.088 Uiso 1 1 calc R U . . .
H11C H 0.608773 0.004133 0.223770 0.088 Uiso 1 1 calc R U . . .
C12 C 0.76801(14) -0.00416(8) 0.23485(11) 0.0584(7) Uani 1 1 d . . . . .
H12A H 0.768737 -0.013556 0.267501 0.088 Uiso 1 1 calc R U . . .
H12B H 0.804157 0.013610 0.229692 0.088 Uiso 1 1 calc R U . . .
H12C H 0.771473 -0.026363 0.213232 0.088 Uiso 1 1 calc R U . . .
C13 C 0.69985(9) 0.05160(6) 0.30475(7) 0.0308(4) Uani 1 1 d . . . . .
H13 H 0.700507 0.026636 0.319284 0.037 Uiso 1 1 calc R U . . .
C14 C 0.69821(9) 0.08459(5) 0.33321(7) 0.0262(4) Uani 1 1 d . . . . .
C15 C 0.63271(11) 0.05719(7) 0.40004(8) 0.0416(5) Uani 1 1 d . . . . .
H15A H 0.630773 0.054278 0.434410 0.062 Uiso 1 1 calc R U . . .
H15B H 0.633533 0.031359 0.385259 0.062 Uiso 1 1 calc R U . . .
H15C H 0.594913 0.071565 0.389069 0.062 Uiso 1 1 calc R U . . .
C16 C 0.69360(10) 0.07967(6) 0.38653(7) 0.0298(4) Uani 1 1 d . . . . .
H16 H 0.690475 0.106279 0.400787 0.036 Uiso 1 1 calc R U . . .
C17 C 0.75333(11) 0.06012(7) 0.40661(9) 0.0441(5) Uani 1 1 d . . . . .
H17A H 0.747001 0.054942 0.440297 0.066 Uiso 1 1 calc R U . . .
H17B H 0.790391 0.077359 0.402421 0.066 Uiso 1 1 calc R U . . .
H17C H 0.761000 0.035488 0.390007 0.066 Uiso 1 1 calc R U . . .
C18 C 0.75747(8) 0.16310(5) 0.36998(7) 0.0253(4) Uani 1 1 d . . . . .
H18 H 0.795670 0.149022 0.363330 0.030 Uiso 1 1 calc R U . . .
C19 C 0.75669(8) 0.18929(5) 0.40621(7) 0.0264(4) Uani 1 1 d . . . . .
H19 H 0.793879 0.193306 0.424968 0.032 Uiso 1 1 calc R U . . .
C20 C 0.70019(8) 0.21024(5) 0.41539(6) 0.0208(3) Uani 1 1 d . . . . .
C21 C 0.75160(9) 0.23687(6) 0.48537(7) 0.0305(4) Uani 1 1 d . . . . .
H21A H 0.764138 0.211524 0.498417 0.046 Uiso 1 1 calc R U . . .
H21B H 0.742863 0.255096 0.511209 0.046 Uiso 1 1 calc R U . . .
H21C H 0.786487 0.247088 0.465760 0.046 Uiso 1 1 calc R U . . .
C22 C 0.63388(8) 0.23415(5) 0.48011(6) 0.0220(3) Uani 1 1 d . . . . .
C23 C 0.62952(9) 0.22554(6) 0.52766(7) 0.0291(4) Uani 1 1 d . . . . .
H23 H 0.666738 0.218853 0.545233 0.035 Uiso 1 1 calc R U . . .
C24 C 0.57027(10) 0.22682(6) 0.54909(7) 0.0326(4) Uani 1 1 d . . . . .
H24 H 0.566469 0.220392 0.581576 0.039 Uiso 1 1 calc R U . . .
C25 C 0.51608(9) 0.23739(6) 0.52373(7) 0.0288(4) Uani 1 1 d . . . . .
H25 H 0.475127 0.238237 0.538405 0.035 Uiso 1 1 calc R U . . .
C26 C 0.52325(8) 0.24668(5) 0.47649(6) 0.0215(3) Uani 1 1 d . . . . .
C27 C 0.40660(8) 0.24364(6) 0.46493(7) 0.0280(4) Uani 1 1 d . . . . .
H27A H 0.391195 0.259877 0.491030 0.042 Uiso 1 1 calc R U . . .
H27B H 0.410329 0.216538 0.475534 0.042 Uiso 1 1 calc R U . . .
H27C H 0.376201 0.245107 0.438606 0.042 Uiso 1 1 calc R U . . .
C28 C 0.47070(8) 0.29201(5) 0.42240(6) 0.0202(3) Uani 1 1 d . . . . .
C29 C 0.41815(8) 0.31739(5) 0.42120(7) 0.0269(4) Uani 1 1 d . . . . .
H29 H 0.378226 0.309906 0.434594 0.032 Uiso 1 1 calc R U . . .
C30 C 0.42518(8) 0.35322(6) 0.40040(7) 0.0281(4) Uani 1 1 d . . . . .
H30 H 0.389787 0.370656 0.399542 0.034 Uiso 1 1 calc R U . . .
C31 C 0.48365(8) 0.36452(5) 0.38043(7) 0.0231(3) Uani 1 1 d . . . . .
C32 C 0.53049(8) 0.33602(5) 0.37756(6) 0.0205(3) Uani 1 1 d . . . . .
H32 H 0.568927 0.341899 0.361019 0.025 Uiso 1 1 calc R U . . .
C33 C 0.49647(8) 0.40629(5) 0.36743(7) 0.0243(4) Uani 1 1 d . . . . .
C34 C 0.50167(9) 0.43371(6) 0.40442(7) 0.0272(4) Uani 1 1 d . . . . .
C35 C 0.49815(10) 0.42219(6) 0.45638(7) 0.0305(4) Uani 1 1 d . . . . .
H35 H 0.492434 0.393266 0.458011 0.037 Uiso 1 1 calc R U . . .
C36 C 0.44090(12) 0.44110(8) 0.48107(9) 0.0473(6) Uani 1 1 d . . . . .
H36A H 0.438413 0.431701 0.513677 0.071 Uiso 1 1 calc R U . . .
H36B H 0.401351 0.434244 0.464315 0.071 Uiso 1 1 calc R U . . .
H36C H 0.446216 0.469494 0.481053 0.071 Uiso 1 1 calc R U . . .
C37 C 0.55972(11) 0.43247(8) 0.48270(8) 0.0445(5) Uani 1 1 d . . . . .
H37A H 0.555575 0.424857 0.515895 0.067 Uiso 1 1 calc R U . . .
H37B H 0.567223 0.460633 0.480664 0.067 Uiso 1 1 calc R U . . .
H37C H 0.595905 0.418541 0.468453 0.067 Uiso 1 1 calc R U . . .
C38 C 0.51107(10) 0.47289(6) 0.39303(7) 0.0307(4) Uani 1 1 d . . . . .
H38 H 0.513581 0.491492 0.417803 0.037 Uiso 1 1 calc R U . . .
C39 C 0.51687(9) 0.48556(6) 0.34681(8) 0.0309(4) Uani 1 1 d . . . . .
C40 C 0.52853(10) 0.52863(6) 0.33567(8) 0.0359(5) Uani 1 1 d . . . . .
H40 H 0.527105 0.531560 0.300573 0.043 Uiso 1 1 calc R U . . .
C41 C 0.59467(12) 0.54151(7) 0.35182(10) 0.0520(6) Uani 1 1 d . . . . .
H41A H 0.597716 0.539032 0.386201 0.078 Uiso 1 1 calc R U . . .
H41B H 0.601655 0.568754 0.342760 0.078 Uiso 1 1 calc R U . . .
H41C H 0.627327 0.525042 0.336923 0.078 Uiso 1 1 calc R U . . .
C42 C 0.47631(14) 0.55501(7) 0.35621(10) 0.0522(6) Uani 1 1 d . . . . .
H42A H 0.476449 0.552893 0.390700 0.078 Uiso 1 1 calc R U . . .
H42B H 0.434374 0.546945 0.344014 0.078 Uiso 1 1 calc R U . . .
H42C H 0.484684 0.582101 0.347075 0.078 Uiso 1 1 calc R U . . .
C43 C 0.51312(9) 0.45799(6) 0.31107(7) 0.0310(4) Uani 1 1 d . . . . .
H43 H 0.517883 0.466289 0.279280 0.037 Uiso 1 1 calc R U . . .
C44 C 0.50261(9) 0.41851(6) 0.32018(7) 0.0273(4) Uani 1 1 d . . . . .
C45 C 0.49375(10) 0.38992(6) 0.27953(7) 0.0306(4) Uani 1 1 d . . . . .
H45 H 0.508387 0.363750 0.290778 0.037 Uiso 1 1 calc R U . . .
C46 C 0.42283(11) 0.38644(7) 0.26701(9) 0.0411(5) Uani 1 1 d . . . . .
H46A H 0.398881 0.377245 0.294609 0.062 Uiso 1 1 calc R U . . .
H46B H 0.417610 0.367846 0.241035 0.062 Uiso 1 1 calc R U . . .
H46C H 0.406432 0.412003 0.257340 0.062 Uiso 1 1 calc R U . . .
C47 C 0.53248(13) 0.39984(7) 0.23534(8) 0.0467(6) Uani 1 1 d . . . . .
H47A H 0.577575 0.403699 0.243920 0.070 Uiso 1 1 calc R U . . .
H47B H 0.515591 0.423789 0.221136 0.070 Uiso 1 1 calc R U . . .
H47C H 0.529098 0.378397 0.212614 0.070 Uiso 1 1 calc R U . . .
C48 C 0.51061(8) 0.18029(5) 0.38636(6) 0.0205(3) Uani 1 1 d . . . . .
H48 H 0.545303 0.171024 0.404980 0.025 Uiso 1 1 calc R U . . .
C49 C 0.45814(8) 0.15642(5) 0.38028(6) 0.0226(3) Uani 1 1 d . . . . .
C50 C 0.46022(8) 0.11400(5) 0.39283(7) 0.0250(4) Uani 1 1 d . . . . .
C51 C 0.46225(9) 0.08673(6) 0.35589(7) 0.0295(4) Uani 1 1 d . . . . .
C52 C 0.46298(10) 0.09827(6) 0.30388(7) 0.0341(4) Uani 1 1 d . . . . .
H52 H 0.462237 0.127394 0.302188 0.041 Uiso 1 1 calc R U . . .
C53 C 0.52474(11) 0.08419(8) 0.27963(8) 0.0466(6) Uani 1 1 d . . . . .
H53A H 0.526235 0.055629 0.280198 0.070 Uiso 1 1 calc R U . . .
H53B H 0.562080 0.094668 0.296378 0.070 Uiso 1 1 calc R U . . .
H53C H 0.525274 0.093282 0.246846 0.070 Uiso 1 1 calc R U . . .
C54 C 0.40346(11) 0.08304(8) 0.27817(9) 0.0470(6) Uani 1 1 d . . . . .
H54A H 0.364800 0.092310 0.294337 0.071 Uiso 1 1 calc R U . . .
H54B H 0.403945 0.054464 0.278143 0.071 Uiso 1 1 calc R U . . .
H54C H 0.403531 0.092587 0.245577 0.071 Uiso 1 1 calc R U . . .
C55 C 0.46568(9) 0.04696(6) 0.36728(8) 0.0319(4) Uani 1 1 d . . . . .
H55 H 0.466258 0.028366 0.342431 0.038 Uiso 1 1 calc R U . . .
C56 C 0.46823(9) 0.03395(6) 0.41314(8) 0.0322(4) Uani 1 1 d . . . . .
C57 C 0.47393(11) -0.00929(6) 0.42603(9) 0.0393(5) Uani 1 1 d . . . . .
H57 H 0.509170 -0.011527 0.449824 0.047 Uiso 1 1 calc R U . . .
C58 C 0.49226(15) -0.03493(7) 0.38466(11) 0.0594(7) Uani 1 1 d . . . . .
H58A H 0.502212 -0.061231 0.396025 0.089 Uiso 1 1 calc R U . . .
H58B H 0.529999 -0.023966 0.368866 0.089 Uiso 1 1 calc R U . . .
H58C H 0.456441 -0.036180 0.362313 0.089 Uiso 1 1 calc R U . . .
C59 C 0.41244(11) -0.02375(7) 0.44992(10) 0.0471(6) Uani 1 1 d . . . . .
H59A H 0.401875 -0.006618 0.476489 0.071 Uiso 1 1 calc R U . . .
H59B H 0.418959 -0.050389 0.461480 0.071 Uiso 1 1 calc R U . . .
H59C H 0.377144 -0.023491 0.427078 0.071 Uiso 1 1 calc R U . . .
C60 C 0.46556(9) 0.06176(6) 0.44933(8) 0.0307(4) Uani 1 1 d . . . . .
H60 H 0.466780 0.053213 0.481208 0.037 Uiso 1 1 calc R U . . .
C61 C 0.46118(8) 0.10155(5) 0.43997(7) 0.0262(4) Uani 1 1 d . . . . .
C62 C 0.45365(9) 0.13047(6) 0.48053(7) 0.0286(4) Uani 1 1 d . . . . .
H62 H 0.468078 0.156421 0.468427 0.034 Uiso 1 1 calc R U . . .
C63 C 0.38436(13) 0.13458(10) 0.49327(12) 0.0746(10) Uani 1 1 d . . . . .
H63A H 0.379061 0.156531 0.515062 0.112 Uiso 1 1 calc R U . . .
H63B H 0.369438 0.110559 0.508453 0.112 Uiso 1 1 calc R U . . .
H63C H 0.359169 0.139336 0.464642 0.112 Uiso 1 1 calc R U . . .
C64 C 0.49389(18) 0.12158(10) 0.52354(12) 0.0864(13) Uani 1 1 d . . . . .
H64A H 0.478387 0.097561 0.538408 0.130 Uiso 1 1 calc R U . . .
H64B H 0.490612 0.143196 0.546035 0.130 Uiso 1 1 calc R U . . .
H64C H 0.538774 0.118216 0.514095 0.130 Uiso 1 1 calc R U . . .
C65 C 0.40510(8) 0.17303(6) 0.35739(7) 0.0273(4) Uani 1 1 d . . . . .
H65 H 0.365784 0.159056 0.356224 0.033 Uiso 1 1 calc R U . . .
C66 C 0.40901(8) 0.20903(5) 0.33672(7) 0.0259(4) Uani 1 1 d . . . . .
H66 H 0.372915 0.220047 0.321189 0.031 Uiso 1 1 calc R U . . .
C67 C 0.46734(7) 0.22933(5) 0.33891(6) 0.0195(3) Uani 1 1 d . . . . .
C68 C 0.42096(8) 0.28179(6) 0.29129(7) 0.0251(4) Uani 1 1 d . . . . .
H68A H 0.387177 0.283872 0.315204 0.038 Uiso 1 1 calc R U . . .
H68B H 0.405365 0.266185 0.264684 0.038 Uiso 1 1 calc R U . . .
H68C H 0.432570 0.307906 0.280157 0.038 Uiso 1 1 calc R U . . .
C69 C 0.53665(8) 0.26859(5) 0.28854(6) 0.0200(3) Uani 1 1 d . . . . .
C70 C 0.53744(8) 0.27764(6) 0.24100(6) 0.0251(4) Uani 1 1 d . . . . .
H70 H 0.498619 0.281427 0.224058 0.030 Uiso 1 1 calc R U . . .
C71 C 0.59637(8) 0.28104(6) 0.21871(7) 0.0277(4) Uani 1 1 d . . . . .
H71 H 0.598002 0.286543 0.185875 0.033 Uiso 1 1 calc R U . . .
C72 C 0.65255(8) 0.27651(5) 0.24367(6) 0.0247(4) Uani 1 1 d . . . . .
H72 H 0.692897 0.278224 0.228217 0.030 Uiso 1 1 calc R U . . .
C73 C 0.64914(8) 0.26942(5) 0.29160(6) 0.0194(3) Uani 1 1 d . . . . .
C74 C 0.76472(8) 0.25661(6) 0.29353(7) 0.0253(4) Uani 1 1 d . . . . .
H74A H 0.795504 0.245025 0.315584 0.038 Uiso 1 1 calc R U . . .
H74B H 0.783307 0.280177 0.279541 0.038 Uiso 1 1 calc R U . . .
H74C H 0.754768 0.237826 0.268514 0.038 Uiso 1 1 calc R U . . .
C75 C 0.71236(7) 0.28926(5) 0.36000(6) 0.0191(3) Uani 1 1 d . . . . .
C76 C 0.77132(8) 0.30672(5) 0.37088(6) 0.0231(4) Uani 1 1 d . . . . .
H76 H 0.808710 0.300576 0.353207 0.028 Uiso 1 1 calc R U . . .
C77 C 0.77410(8) 0.33279(5) 0.40741(7) 0.0248(4) Uani 1 1 d . . . . .
H77 H 0.813951 0.344562 0.415243 0.030 Uiso 1 1 calc R U . . .
C78 C 0.71897(8) 0.34244(5) 0.43355(6) 0.0207(3) Uani 1 1 d . . . . .
C79 C 0.66491(8) 0.32085(5) 0.42359(6) 0.0198(3) Uani 1 1 d . . . . .
H79 H 0.627816 0.325061 0.442384 0.024 Uiso 1 1 calc R U . . .
C80 C 0.72047(8) 0.37552(5) 0.46769(7) 0.0236(4) Uani 1 1 d . . . . .
C81 C 0.73826(9) 0.41268(5) 0.45070(7) 0.0272(4) Uani 1 1 d . . . . .
C82 C 0.74606(10) 0.42159(6) 0.39826(7) 0.0332(4) Uani 1 1 d . . . . .
H82 H 0.742616 0.396334 0.380797 0.040 Uiso 1 1 calc R U . . .
C83 C 0.69121(12) 0.44789(7) 0.38128(9) 0.0446(5) Uani 1 1 d . . . . .
H83A H 0.690632 0.471899 0.400040 0.067 Uiso 1 1 calc R U . . .
H83B H 0.650270 0.434194 0.385022 0.067 Uiso 1 1 calc R U . . .
H83C H 0.697695 0.454395 0.347947 0.067 Uiso 1 1 calc R U . . .
C84 C 0.81206(12) 0.43904(7) 0.38713(9) 0.0472(6) Uani 1 1 d . . . . .
H84A H 0.845630 0.420491 0.396187 0.071 Uiso 1 1 calc R U . . .
H84B H 0.817645 0.463350 0.404844 0.071 Uiso 1 1 calc R U . . .
H84C H 0.815100 0.444450 0.353243 0.071 Uiso 1 1 calc R U . . .
C85 C 0.74568(9) 0.44298(6) 0.48293(8) 0.0316(4) Uani 1 1 d . . . . .
H85 H 0.758352 0.467888 0.471597 0.038 Uiso 1 1 calc R U . . .
C86 C 0.73531(9) 0.43825(6) 0.53085(7) 0.0307(4) Uani 1 1 d . . . . .
C87 C 0.74555(11) 0.47185(6) 0.56533(8) 0.0371(5) Uani 1 1 d . . . . .
H87 H 0.767140 0.493439 0.547704 0.045 Uiso 1 1 calc R U . . .
C88 C 0.78955(11) 0.46005(7) 0.60594(8) 0.0413(5) Uani 1 1 d . . . . .
H88A H 0.768599 0.439840 0.624912 0.062 Uiso 1 1 calc R U . . .
H88B H 0.798359 0.482849 0.625763 0.062 Uiso 1 1 calc R U . . .
H88C H 0.829952 0.449897 0.593222 0.062 Uiso 1 1 calc R U . . .
C89 C 0.68203(12) 0.48752(8) 0.58386(11) 0.0590(8) Uani 1 1 d . . . . .
H89A H 0.690155 0.509513 0.605111 0.089 Uiso 1 1 calc R U . . .
H89B H 0.659513 0.466858 0.601084 0.089 Uiso 1 1 calc R U . . .
H89C H 0.655539 0.496257 0.557324 0.089 Uiso 1 1 calc R U . . .
C90 C 0.71473(9) 0.40204(6) 0.54645(7) 0.0286(4) Uani 1 1 d . . . . .
H90 H 0.705249 0.398667 0.578983 0.034 Uiso 1 1 calc R U . . .
C91 C 0.70746(8) 0.37030(5) 0.51594(7) 0.0247(4) Uani 1 1 d . . . . .
C92 C 0.68584(9) 0.33162(6) 0.53705(7) 0.0291(4) Uani 1 1 d . . . . .
H92 H 0.686158 0.311834 0.511133 0.035 Uiso 1 1 calc R U . . .
C93 C 0.61689(12) 0.33467(7) 0.55531(11) 0.0567(7) Uani 1 1 d . . . . .
H93A H 0.614670 0.354636 0.580000 0.085 Uiso 1 1 calc R U . . .
H93B H 0.603567 0.309477 0.568354 0.085 Uiso 1 1 calc R U . . .
H93C H 0.588312 0.341854 0.529264 0.085 Uiso 1 1 calc R U . . .
C94 C 0.73110(15) 0.31719(7) 0.57550(9) 0.0529(7) Uani 1 1 d . . . . .
H94A H 0.715993 0.291974 0.587380 0.079 Uiso 1 1 calc R U . . .
H94B H 0.732050 0.336107 0.601415 0.079 Uiso 1 1 calc R U . . .
H94C H 0.774351 0.314214 0.562440 0.079 Uiso 1 1 calc R U . . .
F1 F 0.41707(6) 0.29812(4) 0.09740(5) 0.0438(3) Uani 1 1 d . . . . .
F2 F 0.50409(6) 0.31397(5) 0.14158(5) 0.0518(4) Uani 1 1 d . . . . .
F3 F 0.41050(5) 0.29785(5) 0.17727(5) 0.0520(4) Uani 1 1 d . . . . .
F4 F 0.41743(8) 0.35468(5) 0.13760(6) 0.0624(4) Uani 1 1 d . . . . .
B1 B 0.43755(10) 0.31644(8) 0.13815(8) 0.0347(5) Uani 1 1 d . . . . .
B3 B 0.25456(5) 0.29102(4) 0.36715(5) 0.0294(5) Uani 1 1 d D . . . .
F9 F 0.19210(6) 0.27750(5) 0.36672(5) 0.0499(4) Uani 1 1 d D . . . .
F10 F 0.26011(9) 0.31538(6) 0.40582(7) 0.0529(7) Uani 0.752(4) 1 d D U P A 1
F11 F 0.29949(8) 0.26169(5) 0.37259(8) 0.0495(7) Uani 0.752(4) 1 d D U P A 1
F12 F 0.26742(9) 0.31127(7) 0.32611(7) 0.0534(7) Uani 0.752(4) 1 d D U P A 1
F10A F 0.2688(5) 0.32976(10) 0.3588(4) 0.101(4) Uani 0.248(4) 1 d D U P A 2
F11A F 0.2820(3) 0.2798(3) 0.40937(16) 0.072(3) Uani 0.248(4) 1 d D U P A 2
F12A F 0.2771(2) 0.2700(2) 0.32899(19) 0.068(3) Uani 0.248(4) 1 d D U P A 2
F5 F 0.46785(7) 0.34315(7) 0.52355(7) 0.0890(7) Uani 1 1 d . . . . .
F6 F 0.39829(6) 0.30095(4) 0.55533(6) 0.0500(4) Uani 1 1 d . . . . .
F7 F 0.40468(10) 0.36100(5) 0.58633(7) 0.0768(5) Uani 1 1 d . . . . .
F8 F 0.36105(7) 0.35245(6) 0.51479(6) 0.0700(5) Uani 1 1 d . . . . .
B2 B 0.40924(12) 0.34010(9) 0.54507(10) 0.0422(6) Uani 1 1 d . . . . .
N400 N 0.15946(9) 0.36106(6) 0.19354(7) 0.0439(5) Uani 1 1 d . . . . .
C401 C 0.20249(11) 0.36978(6) 0.21530(8) 0.0392(5) Uani 1 1 d . . . . .
C402 C 0.25937(16) 0.38007(10) 0.24196(14) 0.0805(11) Uani 1 1 d . . . . .
H40A H 0.296957 0.379123 0.221215 0.121 Uiso 1 1 calc R U . . .
H40B H 0.265050 0.361570 0.267982 0.121 Uiso 1 1 calc R U . . .
H40C H 0.254560 0.406473 0.254697 0.121 Uiso 1 1 calc R U . . .
N200 N 0.1335(7) 0.3568(3) 0.5271(4) 0.060(3) Uani 0.337(13) 1 d . U P B 1
C201 C 0.1715(16) 0.3695(6) 0.5052(7) 0.047(4) Uani 0.337(13) 1 d . U P B 1
C202 C 0.2285(9) 0.3870(4) 0.4790(5) 0.059(5) Uani 0.337(13) 1 d . U P B 1
H20A H 0.228757 0.377669 0.446363 0.089 Uiso 0.337(13) 1 calc R U P B 1
H20B H 0.268397 0.379213 0.494691 0.089 Uiso 0.337(13) 1 calc R U P B 1
H20C H 0.225009 0.415534 0.479252 0.089 Uiso 0.337(13) 1 calc R U P B 1
N20A N 0.1718(7) 0.3596(2) 0.5152(3) 0.057(2) Uani 0.663(13) 1 d . U P B 2
C21A C 0.2076(5) 0.3763(2) 0.4933(3) 0.050(2) Uani 0.663(13) 1 d . U P B 2
C22A C 0.2558(4) 0.3982(2) 0.4655(3) 0.0622(17) Uani 0.663(13) 1 d . U P B 2
H22A H 0.237063 0.422789 0.454647 0.093 Uiso 0.663(13) 1 calc R U P B 2
H22B H 0.268926 0.382570 0.438196 0.093 Uiso 0.663(13) 1 calc R U P B 2
H22C H 0.293315 0.403625 0.485293 0.093 Uiso 0.663(13) 1 calc R U P B 2
N300 N 0.1991(2) 0.42488(11) 0.35384(13) 0.1216(15) Uani 1 1 d . . . . .
C301 C 0.1650(2) 0.40037(10) 0.36343(11) 0.0716(9) Uani 1 1 d . . . . .
C302 C 0.12174(15) 0.36957(9) 0.37745(12) 0.0678(8) Uani 1 1 d . . . . .
H30A H 0.137624 0.344573 0.365443 0.102 Uiso 1 1 calc R U . . .
H30B H 0.078991 0.374685 0.364457 0.102 Uiso 1 1 calc R U . . .
H30C H 0.119263 0.368561 0.411963 0.102 Uiso 1 1 calc R U . . .
N100 N 0.439(2) 0.3110(5) 0.7294(7) 0.128(11) Uani 0.47(4) 1 d . . P C 1
C101 C 0.4585(13) 0.3031(7) 0.6928(10) 0.069(5) Uani 0.47(4) 1 d . . P C 1
C102 C 0.4818(8) 0.2913(8) 0.6470(5) 0.065(5) Uani 0.47(4) 1 d . . P C 1
H10A H 0.462205 0.266348 0.638190 0.097 Uiso 0.47(4) 1 calc R U P C 1
H10B H 0.528576 0.288298 0.648180 0.097 Uiso 0.47(4) 1 calc R U P C 1
H10C H 0.470579 0.311134 0.623577 0.097 Uiso 0.47(4) 1 calc R U P C 1
N10A N 0.4042(6) 0.3044(4) 0.7188(5) 0.080(3) Uani 0.53(4) 1 d . . P C 2
C11A C 0.4370(8) 0.3023(6) 0.6891(7) 0.056(3) Uani 0.53(4) 1 d . . P C 2
C12A C 0.4823(6) 0.2970(6) 0.6485(5) 0.054(3) Uani 0.53(4) 1 d . . P C 2
H12D H 0.498120 0.322545 0.638161 0.080 Uiso 0.53(4) 1 calc R U P C 2
H12E H 0.459864 0.284248 0.622380 0.080 Uiso 0.53(4) 1 calc R U P C 2
H12F H 0.518611 0.280833 0.658500 0.080 Uiso 0.53(4) 1 calc R U P C 2

loop_
_atom_site_aniso_label
_atom_site_aniso_U_11
_atom_site_aniso_U_22
_atom_site_aniso_U_33
_atom_site_aniso_U_23
_atom_site_aniso_U_13
_atom_site_aniso_U_12
Cr1 0.00789(11) 0.02571(13) 0.01423(13) 0.00080(10) 0.00005(9) -0.00014(9)
N1 0.0121(6) 0.0274(7) 0.0177(7) 0.0019(6) -0.0007(5) -0.0010(5)
N2 0.0153(7) 0.0320(8) 0.0211(8) -0.0015(6) -0.0062(6) 0.0026(6)
N3 0.0145(6) 0.0270(7) 0.0145(7) 0.0000(5) 0.0003(5) 0.0006(5)
N4 0.0120(6) 0.0298(7) 0.0233(8) 0.0011(6) 0.0041(6) -0.0005(5)
N5 0.0102(6) 0.0290(7) 0.0174(7) -0.0009(6) 0.0005(5) 0.0002(5)
N6 0.0102(6) 0.0287(7) 0.0148(7) -0.0008(5) 0.0001(5) -0.0002(5)
N7 0.0090(6) 0.0318(8) 0.0193(7) 0.0024(6) 0.0003(5) 0.0017(5)
N8 0.0112(6) 0.0274(7) 0.0142(7) 0.0014(5) 0.0002(5) -0.0005(5)
N9 0.0081(6) 0.0312(7) 0.0205(7) -0.0011(6) 0.0018(5) 0.0003(5)
N10 0.0113(6) 0.0258(7) 0.0179(7) 0.0019(5) 0.0001(5) 0.0004(5)
C1 0.0146(7) 0.0283(8) 0.0167(8) 0.0019(6) -0.0002(6) -0.0025(6)
C2 0.0164(8) 0.0273(8) 0.0216(9) 0.0009(7) 0.0007(7) 0.0001(6)
C3 0.0134(7) 0.0300(9) 0.0262(9) -0.0027(7) 0.0022(7) 0.0011(6)
C4 0.0150(8) 0.0320(9) 0.0281(10) 0.0004(7) 0.0022(7) -0.0015(7)
C5 0.0252(9) 0.0311(9) 0.0250(10) 0.0020(7) 0.0014(8) -0.0007(7)
C6 0.0334(11) 0.0421(11) 0.0315(11) 0.0040(9) 0.0073(9) -0.0058(9)
C7 0.0338(11) 0.0501(13) 0.0498(15) 0.0090(11) -0.0133(10) 0.0005(10)
C8 0.0261(9) 0.0383(10) 0.0237(10) -0.0027(8) 0.0032(8) -0.0040(8)
C9 0.0315(10) 0.0322(10) 0.0296(11) -0.0060(8) 0.0046(8) -0.0049(8)
C10 0.0564(14) 0.0339(11) 0.0298(11) -0.0074(9) 0.0061(10) -0.0075(10)
C11 0.0698(18) 0.0505(15) 0.0547(17) -0.0149(12) 0.0014(14) -0.0232(13)
C12 0.0618(17) 0.0475(14) 0.0660(19) -0.0221(13) 0.0088(14) 0.0072(12)
C13 0.0323(10) 0.0281(9) 0.0319(11) 0.0004(8) 0.0026(8) -0.0004(8)
C14 0.0215(8) 0.0313(9) 0.0257(10) -0.0008(7) 0.0007(7) 0.0023(7)
C15 0.0447(13) 0.0467(13) 0.0334(12) 0.0069(9) 0.0075(10) -0.0050(10)
C16 0.0342(10) 0.0305(9) 0.0245(10) 0.0021(8) 0.0019(8) 0.0036(8)
C17 0.0423(13) 0.0517(13) 0.0382(13) 0.0012(10) -0.0068(10) 0.0122(10)
C18 0.0138(8) 0.0314(9) 0.0308(10) -0.0010(7) -0.0017(7) 0.0045(7)
C19 0.0138(8) 0.0348(10) 0.0307(10) -0.0001(8) -0.0054(7) 0.0041(7)
C20 0.0140(7) 0.0260(8) 0.0223(9) 0.0019(7) -0.0031(7) -0.0002(6)
C21 0.0207(9) 0.0413(11) 0.0294(10) -0.0064(8) -0.0137(8) 0.0053(8)
C22 0.0191(8) 0.0275(8) 0.0195(9) 0.0003(7) -0.0035(7) 0.0023(6)
C23 0.0304(10) 0.0365(10) 0.0203(9) 0.0009(7) -0.0054(8) 0.0068(8)
C24 0.0409(11) 0.0405(11) 0.0164(9) 0.0040(8) 0.0027(8) 0.0072(9)
C25 0.0276(9) 0.0368(10) 0.0220(9) 0.0022(7) 0.0073(8) 0.0025(8)
C26 0.0180(7) 0.0266(8) 0.0197(9) -0.0007(7) 0.0018(7) -0.0007(6)
C27 0.0159(8) 0.0342(9) 0.0338(11) 0.0029(8) 0.0088(7) -0.0033(7)
C28 0.0114(7) 0.0305(9) 0.0186(9) -0.0009(7) 0.0020(6) -0.0011(6)
C29 0.0130(8) 0.0338(9) 0.0338(11) -0.0009(8) 0.0061(7) 0.0019(7)
C30 0.0154(8) 0.0345(10) 0.0345(11) -0.0006(8) 0.0046(7) 0.0057(7)
C31 0.0161(8) 0.0310(9) 0.0223(9) 0.0004(7) -0.0009(7) 0.0019(7)
C32 0.0118(7) 0.0290(8) 0.0208(9) 0.0006(7) 0.0004(6) 0.0001(6)
C33 0.0185(8) 0.0287(9) 0.0255(9) 0.0034(7) 0.0008(7) 0.0038(7)
C34 0.0242(9) 0.0318(9) 0.0256(10) 0.0011(7) -0.0005(8) 0.0048(7)
C35 0.0367(11) 0.0323(10) 0.0227(10) 0.0021(7) 0.0018(8) 0.0036(8)
C36 0.0483(14) 0.0585(15) 0.0352(13) 0.0046(11) 0.0105(11) 0.0139(11)
C37 0.0420(12) 0.0602(15) 0.0314(12) 0.0047(10) -0.0056(10) 0.0064(11)
C38 0.0326(10) 0.0305(10) 0.0291(11) -0.0008(8) -0.0029(8) 0.0028(8)
C39 0.0279(9) 0.0322(10) 0.0327(11) 0.0066(8) -0.0021(8) 0.0020(8)
C40 0.0397(11) 0.0315(10) 0.0364(12) 0.0077(8) -0.0034(9) -0.0022(8)
C41 0.0487(14) 0.0428(13) 0.0646(17) 0.0140(12) -0.0142(13) -0.0140(11)
C42 0.0627(16) 0.0323(11) 0.0614(17) 0.0096(11) 0.0046(13) 0.0087(11)
C43 0.0298(10) 0.0359(10) 0.0271(10) 0.0071(8) -0.0003(8) 0.0023(8)
C44 0.0207(8) 0.0335(9) 0.0278(10) 0.0013(7) -0.0011(7) 0.0025(7)
C45 0.0324(10) 0.0337(10) 0.0258(10) 0.0012(8) -0.0025(8) 0.0052(8)
C46 0.0412(12) 0.0395(11) 0.0427(13) -0.0047(9) -0.0142(10) 0.0069(9)
C47 0.0564(15) 0.0524(14) 0.0314(12) 0.0004(10) 0.0071(11) 0.0035(11)
C48 0.0132(7) 0.0284(8) 0.0200(9) -0.0023(7) 0.0014(6) -0.0004(6)
C49 0.0173(8) 0.0290(9) 0.0215(9) -0.0025(7) 0.0039(7) -0.0033(6)
C50 0.0154(8) 0.0297(9) 0.0299(10) 0.0010(7) 0.0030(7) -0.0038(7)
C51 0.0222(9) 0.0334(10) 0.0329(11) -0.0017(8) 0.0036(8) -0.0059(7)
C52 0.0381(11) 0.0375(11) 0.0268(11) -0.0059(8) 0.0043(9) -0.0053(9)
C53 0.0358(12) 0.0716(17) 0.0325(12) -0.0058(11) 0.0066(10) -0.0123(11)
C54 0.0360(12) 0.0663(16) 0.0388(13) -0.0099(11) -0.0051(10) 0.0037(11)
C55 0.0275(10) 0.0312(10) 0.0370(12) -0.0057(8) 0.0045(8) -0.0042(8)
C56 0.0232(9) 0.0310(10) 0.0425(12) 0.0003(9) 0.0052(8) -0.0013(7)
C57 0.0341(11) 0.0306(10) 0.0532(15) 0.0040(9) 0.0036(10) 0.0011(8)
C58 0.0756(19) 0.0330(12) 0.0697(19) 0.0003(12) 0.0168(16) 0.0065(12)
C59 0.0427(13) 0.0339(11) 0.0645(17) 0.0113(10) 0.0057(12) -0.0023(10)
C60 0.0266(9) 0.0339(10) 0.0315(11) 0.0037(8) 0.0067(8) 0.0000(8)
C61 0.0181(8) 0.0308(9) 0.0299(10) 0.0006(7) 0.0049(7) -0.0007(7)
C62 0.0276(9) 0.0328(10) 0.0255(10) 0.0026(8) 0.0064(8) 0.0021(8)
C63 0.0384(14) 0.094(2) 0.092(2) -0.0474(19) 0.0326(15) -0.0179(14)
C64 0.106(3) 0.078(2) 0.075(2) -0.0389(18) -0.051(2) 0.047(2)
C65 0.0133(8) 0.0370(10) 0.0316(11) 0.0003(8) -0.0016(7) -0.0059(7)
C66 0.0129(7) 0.0364(10) 0.0282(10) 0.0013(7) -0.0025(7) -0.0024(7)
C67 0.0108(7) 0.0296(8) 0.0183(8) -0.0016(6) 0.0002(6) -0.0005(6)
C68 0.0124(7) 0.0359(9) 0.0270(10) 0.0041(7) -0.0018(7) 0.0042(7)
C69 0.0112(7) 0.0281(8) 0.0206(9) 0.0008(7) -0.0001(6) 0.0007(6)
C70 0.0157(8) 0.0396(10) 0.0201(9) 0.0026(7) -0.0012(7) -0.0006(7)
C71 0.0219(9) 0.0444(11) 0.0169(9) 0.0049(8) 0.0013(7) -0.0018(8)
C72 0.0158(8) 0.0390(10) 0.0194(9) 0.0019(7) 0.0044(7) -0.0013(7)
C73 0.0122(7) 0.0272(8) 0.0186(8) 0.0001(6) 0.0008(6) -0.0007(6)
C74 0.0116(7) 0.0376(10) 0.0267(10) -0.0048(8) 0.0051(7) 0.0007(7)
C75 0.0101(7) 0.0252(8) 0.0220(9) 0.0022(6) 0.0000(6) 0.0005(6)
C76 0.0104(7) 0.0336(9) 0.0251(9) -0.0011(7) 0.0014(6) -0.0011(6)
C77 0.0118(7) 0.0346(9) 0.0279(10) 0.0003(8) -0.0022(7) -0.0028(7)
C78 0.0159(7) 0.0268(8) 0.0194(9) 0.0016(7) -0.0022(6) 0.0000(6)
C79 0.0135(7) 0.0275(8) 0.0183(8) 0.0012(6) -0.0004(6) 0.0015(6)
C80 0.0143(7) 0.0299(9) 0.0265(10) -0.0022(7) -0.0002(7) -0.0001(6)
C81 0.0201(8) 0.0319(9) 0.0298(10) 0.0006(8) 0.0008(7) -0.0025(7)
C82 0.0397(11) 0.0310(10) 0.0290(11) 0.0017(8) 0.0047(9) -0.0049(8)
C83 0.0523(14) 0.0447(12) 0.0368(13) 0.0074(10) 0.0001(11) 0.0017(10)
C84 0.0470(13) 0.0484(13) 0.0464(14) 0.0032(11) 0.0150(11) -0.0101(11)
C85 0.0272(9) 0.0287(9) 0.0389(12) -0.0007(8) 0.0008(8) -0.0038(7)
C86 0.0249(9) 0.0334(10) 0.0338(11) -0.0064(8) -0.0036(8) 0.0000(7)
C87 0.0390(11) 0.0361(11) 0.0362(12) -0.0096(9) -0.0016(9) -0.0019(9)
C88 0.0341(11) 0.0499(13) 0.0399(13) -0.0114(10) -0.0026(10) -0.0073(10)
C89 0.0468(14) 0.0628(17) 0.0675(19) -0.0275(14) -0.0086(13) 0.0177(12)
C90 0.0241(9) 0.0372(10) 0.0246(10) -0.0034(8) -0.0010(8) 0.0002(7)
C91 0.0148(8) 0.0331(9) 0.0262(10) -0.0016(7) -0.0026(7) 0.0004(7)
C92 0.0297(10) 0.0323(9) 0.0252(10) -0.0003(8) 0.0009(8) -0.0024(8)
C93 0.0472(14) 0.0469(14) 0.076(2) -0.0053(13) 0.0322(14) -0.0118(11)
C94 0.083(2) 0.0409(12) 0.0342(13) 0.0025(10) -0.0237(13) 0.0006(12)
F1 0.0280(6) 0.0704(9) 0.0330(7) -0.0069(6) 0.0003(5) 0.0087(6)
F2 0.0147(6) 0.0984(12) 0.0423(8) 0.0187(7) -0.0008(5) -0.0003(6)
F3 0.0176(6) 0.1073(12) 0.0312(7) 0.0224(7) -0.0011(5) -0.0025(6)
F4 0.0590(10) 0.0607(10) 0.0674(11) -0.0050(8) -0.0174(8) 0.0092(8)
B1 0.0149(9) 0.0620(16) 0.0273(12) 0.0070(10) -0.0029(8) 0.0037(10)
B3 0.0209(10) 0.0439(12) 0.0232(11) 0.0010(9) -0.0008(8) 0.0011(9)
F9 0.0225(6) 0.0934(11) 0.0339(7) 0.0083(7) -0.0028(5) -0.0109(6)
F10 0.0340(10) 0.0793(16) 0.0456(12) -0.0262(11) -0.0040(8) 0.0025(9)
F11 0.0270(9) 0.0478(11) 0.0739(17) 0.0074(10) 0.0047(9) 0.0087(7)
F12 0.0454(11) 0.0745(17) 0.0403(12) 0.0247(11) -0.0084(9) -0.0196(10)
F10A 0.106(7) 0.051(4) 0.146(11) 0.032(5) 0.002(7) -0.005(4)
F11A 0.029(3) 0.137(8) 0.048(4) 0.037(4) -0.013(3) -0.021(4)
F12A 0.015(2) 0.128(7) 0.062(5) -0.047(4) 0.003(3) 0.003(3)
F5 0.0263(7) 0.1478(18) 0.0931(14) 0.0631(13) 0.0054(8) -0.0099(9)
F6 0.0295(7) 0.0570(8) 0.0636(10) -0.0123(7) 0.0071(6) -0.0006(6)
F7 0.1040(15) 0.0575(10) 0.0688(12) -0.0154(9) -0.0187(11) -0.0021(10)
F8 0.0392(8) 0.1163(15) 0.0544(10) 0.0146(9) -0.0024(7) 0.0207(9)
B2 0.0271(12) 0.0645(17) 0.0351(14) 0.0088(12) 0.0008(10) -0.0047(11)
N400 0.0388(10) 0.0476(11) 0.0454(12) -0.0082(9) -0.0052(9) 0.0003(8)
C401 0.0381(12) 0.0378(11) 0.0419(13) -0.0009(9) -0.0028(10) -0.0016(9)
C402 0.071(2) 0.0679(19) 0.103(3) 0.0116(18) -0.051(2) -0.0211(16)
N200 0.070(7) 0.055(4) 0.055(6) -0.005(4) -0.027(5) 0.012(5)
C201 0.068(9) 0.038(8) 0.033(7) 0.009(5) -0.021(7) 0.016(7)
C202 0.069(12) 0.058(11) 0.052(10) -0.005(7) -0.020(8) 0.023(8)
N20A 0.075(5) 0.047(4) 0.049(5) 0.000(3) -0.027(4) 0.005(4)
C21A 0.067(6) 0.042(4) 0.041(4) -0.001(3) -0.024(4) 0.005(3)
C22A 0.059(4) 0.071(4) 0.057(4) 0.005(3) -0.008(3) 0.008(3)
N300 0.172(4) 0.095(3) 0.098(3) 0.034(2) 0.014(3) -0.040(3)
C301 0.101(3) 0.0582(18) 0.0557(19) 0.0116(14) -0.0097(18) -0.0024(18)
C302 0.0637(19) 0.0581(17) 0.082(2) 0.0004(15) -0.0233(17) -0.0005(14)
N100 0.23(3) 0.081(6) 0.068(8) 0.011(5) 0.084(13) 0.020(11)
C101 0.071(11) 0.060(7) 0.075(12) 0.024(6) 0.033(9) 0.028(8)
C102 0.082(10) 0.080(8) 0.032(7) 0.015(5) 0.018(6) 0.002(6)
N10A 0.081(7) 0.088(5) 0.070(5) 0.001(4) 0.029(5) -0.001(4)
C11A 0.049(7) 0.072(5) 0.047(5) 0.009(4) 0.000(6) 0.002(6)
C12A 0.033(5) 0.073(6) 0.054(7) -0.005(4) -0.020(5) 0.005(4)

loop_
_atom_type_symbol
_atom_type_description
_atom_type_scat_dispersion_real
_atom_type_scat_dispersion_imag
_atom_type_scat_source
C C 0.0033 0.0016 'International Tables Vol C Tables 4.2.6.8 and 6.1.1.4'
H H 0.0000 0.0000 'International Tables Vol C Tables 4.2.6.8 and 6.1.1.4'
B B 0.0013 0.0007 'International Tables Vol C Tables 4.2.6.8 and 6.1.1.4'
Cr Cr 0.3209 0.6236 'International Tables Vol C Tables 4.2.6.8 and 6.1.1.4'
F F 0.0171 0.0103 'International Tables Vol C Tables 4.2.6.8 and 6.1.1.4'
N N 0.0061 0.0033 'International Tables Vol C Tables 4.2.6.8 and 6.1.1.4'

loop_
_exptl_crystal_face_index_h
_exptl_crystal_face_index_k
_exptl_crystal_face_index_l
_exptl_crystal_face_perp_dist
1 0 -1 0.1250
-8 -1 7 0.1490
-4 -9 -7 0.2820
2 6 5 0.3100
-2 9 -4 0.1130
2 -9 4 0.1270

loop_
_geom_angle_atom_site_label_1
_geom_angle_atom_site_label_2
_geom_angle_atom_site_label_3
_geom_angle
_geom_angle_site_symmetry_1
_geom_angle_site_symmetry_3
_geom_angle_publ_flag
N3 Cr1 N8 179.13(6) . . ?
N3 Cr1 N10 95.84(6) . . ?
N8 Cr1 N10 84.98(6) . . ?
N3 Cr1 N1 84.91(6) . . ?
N8 Cr1 N1 95.40(6) . . ?
N10 Cr1 N1 90.31(6) . . ?
N3 Cr1 N5 85.26(6) . . ?
N8 Cr1 N5 94.46(6) . . ?
N10 Cr1 N5 89.00(6) . . ?
N1 Cr1 N5 170.02(6) . . ?
N3 Cr1 N6 94.71(6) . . ?
N8 Cr1 N6 84.48(5) . . ?
N10 Cr1 N6 169.35(6) . . ?
N1 Cr1 N6 89.21(6) . . ?
N5 Cr1 N6 93.29(5) . . ?
C20 N1 C1 118.25(14) . . ?
C20 N1 Cr1 118.34(11) . . ?
C1 N1 Cr1 122.49(11) . . ?
C20 N2 C22 121.19(14) . . ?
C20 N2 C21 115.96(14) . . ?
C22 N2 C21 116.64(15) . . ?
C22 N3 C26 118.99(15) . . ?
C22 N3 Cr1 121.34(11) . . ?
C26 N3 Cr1 119.58(11) . . ?
C28 N4 C26 121.15(14) . . ?
C28 N4 C27 116.73(14) . . ?
C26 N4 C27 116.99(15) . . ?
C28 N5 C32 118.45(14) . . ?
C28 N5 Cr1 117.91(12) . . ?
C32 N5 Cr1 123.26(11) . . ?
C67 N6 C48 118.73(14) . . ?
C67 N6 Cr1 118.36(11) . . ?
C48 N6 Cr1 122.56(11) . . ?
C67 N7 C69 120.60(14) . . ?
C67 N7 C68 117.10(13) . . ?
C69 N7 C68 116.63(14) . . ?
C69 N8 C73 118.72(14) . . ?
C69 N8 Cr1 119.97(11) . . ?
C73 N8 Cr1 121.27(11) . . ?
C75 N9 C73 120.71(14) . . ?
C75 N9 C74 116.68(13) . . ?
C73 N9 C74 116.21(14) . . ?
C75 N10 C79 118.51(14) . . ?
C75 N10 Cr1 119.03(11) . . ?
C79 N10 Cr1 121.80(11) . . ?
N1 C1 C2 123.67(15) . . ?
C1 C2 C18 116.11(16) . . ?
C1 C2 C3 123.34(15) . . ?
C18 C2 C3 120.34(15) . . ?
C4 C3 C14 120.68(17) . . ?
C4 C3 C2 122.56(16) . . ?
C14 C3 C2 116.74(16) . . ?
C8 C4 C3 118.41(17) . . ?
C8 C4 C5 119.22(17) . . ?
C3 C4 C5 122.35(17) . . ?
C4 C5 C7 111.84(16) . . ?
C4 C5 C6 110.52(16) . . ?
C7 C5 C6 111.34(17) . . ?
C9 C8 C4 122.29(19) . . ?
C8 C9 C13 118.17(18) . . ?
C8 C9 C10 120.83(19) . . ?
C13 C9 C10 121.00(19) . . ?
C9 C10 C11 112.4(2) . . ?
C9 C10 C12 111.16(19) . . ?
C11 C10 C12 110.9(2) . . ?
C14 C13 C9 122.31(18) . . ?
C13 C14 C3 118.01(18) . . ?
C13 C14 C16 119.15(17) . . ?
C3 C14 C16 122.79(16) . . ?
C14 C16 C17 111.55(17) . . ?
C14 C16 C15 110.81(17) . . ?
C17 C16 C15 111.20(18) . . ?
C19 C18 C2 120.83(16) . . ?
C18 C19 C20 119.10(16) . . ?
N1 C20 N2 118.44(15) . . ?
N1 C20 C19 120.24(16) . . ?
N2 C20 C19 121.32(15) . . ?
N3 C22 C23 121.50(16) . . ?
N3 C22 N2 117.54(15) . . ?
C23 C22 N2 120.96(16) . . ?
C24 C23 C22 118.81(17) . . ?
C23 C24 C25 120.69(18) . . ?
C26 C25 C24 118.24(17) . . ?
N3 C26 C25 121.74(16) . . ?
N3 C26 N4 117.74(15) . . ?
C25 C26 N4 120.51(15) . . ?
N5 C28 N4 117.74(14) . . ?
N5 C28 C29 120.52(16) . . ?
N4 C28 C29 121.74(15) . . ?
C30 C29 C28 118.97(16) . . ?
C29 C30 C31 121.04(16) . . ?
C32 C31 C30 116.29(16) . . ?
C32 C31 C33 122.24(15) . . ?
C30 C31 C33 121.20(16) . . ?
N5 C32 C31 123.41(15) . . ?
C44 C33 C34 120.03(17) . . ?
C44 C33 C31 122.17(17) . . ?
C34 C33 C31 117.79(16) . . ?
C38 C34 C33 118.68(18) . . ?
C38 C34 C35 118.63(18) . . ?
C33 C34 C35 122.68(17) . . ?
C37 C35 C34 111.79(17) . . ?
C37 C35 C36 109.57(19) . . ?
C34 C35 C36 111.67(17) . . ?
C39 C38 C34 122.20(19) . . ?
C38 C39 C43 118.12(18) . . ?
C38 C39 C40 120.78(19) . . ?
C43 C39 C40 121.08(19) . . ?
C41 C40 C39 111.28(18) . . ?
C41 C40 C42 111.0(2) . . ?
C39 C40 C42 112.29(18) . . ?
C39 C43 C44 122.35(19) . . ?
C43 C44 C33 118.58(18) . . ?
C43 C44 C45 120.24(18) . . ?
C33 C44 C45 121.06(17) . . ?
C44 C45 C46 110.10(17) . . ?
C44 C45 C47 114.33(18) . . ?
C46 C45 C47 109.80(19) . . ?
N6 C48 C49 123.21(16) . . ?
C48 C49 C65 116.27(16) . . ?
C48 C49 C50 121.63(16) . . ?
C65 C49 C50 121.79(16) . . ?
C61 C50 C51 120.44(17) . . ?
C61 C50 C49 121.48(17) . . ?
C51 C50 C49 118.08(17) . . ?
C55 C51 C50 118.52(19) . . ?
C55 C51 C52 118.28(18) . . ?
C50 C51 C52 123.18(18) . . ?
C51 C52 C54 111.28(18) . . ?
C51 C52 C53 111.02(18) . . ?
C54 C52 C53 111.02(18) . . ?
C56 C55 C51 122.31(19) . . ?
C55 C56 C60 118.00(19) . . ?
C55 C56 C57 122.8(2) . . ?
C60 C56 C57 119.2(2) . . ?
C58 C57 C59 111.4(2) . . ?
C58 C57 C56 113.4(2) . . ?
C59 C57 C56 110.73(17) . . ?
C61 C60 C56 121.99(19) . . ?
C60 C61 C50 118.72(18) . . ?
C60 C61 C62 120.00(18) . . ?
C50 C61 C62 121.19(17) . . ?
C63 C62 C64 111.1(2) . . ?
C63 C62 C61 110.01(18) . . ?
C64 C62 C61 114.80(18) . . ?
C66 C65 C49 121.14(16) . . ?
C65 C66 C67 118.70(16) . . ?
N6 C67 N7 118.17(14) . . ?
N6 C67 C66 120.49(16) . . ?
N7 C67 C66 121.34(15) . . ?
N8 C69 C70 121.88(15) . . ?
N8 C69 N7 117.93(15) . . ?
C70 C69 N7 120.19(15) . . ?
C69 C70 C71 118.27(16) . . ?
C72 C71 C70 120.67(17) . . ?
C71 C72 C73 118.75(16) . . ?
N8 C73 C72 121.58(15) . . ?
N8 C73 N9 117.69(14) . . ?
C72 C73 N9 120.73(15) . . ?
N10 C75 N9 118.75(14) . . ?
N10 C75 C76 120.67(16) . . ?
N9 C75 C76 120.58(15) . . ?
C77 C76 C75 118.83(16) . . ?
C76 C77 C78 121.16(16) . . ?
C79 C78 C77 115.70(16) . . ?
C79 C78 C80 123.99(15) . . ?
C77 C78 C80 120.23(15) . . ?
N10 C79 C78 124.05(15) . . ?
C91 C80 C81 119.83(17) . . ?
C91 C80 C78 122.02(16) . . ?
C81 C80 C78 118.09(16) . . ?
C85 C81 C80 118.63(18) . . ?
C85 C81 C82 118.54(17) . . ?
C80 C81 C82 122.74(17) . . ?
C81 C82 C84 111.97(18) . . ?
C81 C82 C83 110.10(17) . . ?
C84 C82 C83 112.01(18) . . ?
C86 C85 C81 122.60(18) . . ?
C85 C86 C90 117.76(18) . . ?
C85 C86 C87 121.18(18) . . ?
C90 C86 C87 121.05(19) . . ?
C89 C87 C86 111.45(18) . . ?
C89 C87 C88 110.9(2) . . ?
C86 C87 C88 111.52(18) . . ?
C86 C90 C91 122.27(19) . . ?
C90 C91 C80 118.78(17) . . ?
C90 C91 C92 117.85(17) . . ?
C80 C91 C92 123.37(17) . . ?
C91 C92 C94 112.36(17) . . ?
C91 C92 C93 110.54(17) . . ?
C94 C92 C93 111.2(2) . . ?
F4 B1 F1 109.23(18) . . ?
F4 B1 F2 111.2(2) . . ?
F1 B1 F2 109.77(19) . . ?
F4 B1 F3 108.70(19) . . ?
F1 B1 F3 109.3(2) . . ?
F2 B1 F3 108.59(17) . . ?
F11A B3 F10A 109.1(6) . . ?
F11A B3 F12A 113.1(5) . . ?
F10A B3 F12A 107.1(6) . . ?
F11A B3 F9 107.7(3) . . ?
F12 B3 F9 110.13(13) . . ?
F10A B3 F9 121.6(4) . . ?
F12A B3 F9 97.9(3) . . ?
F12 B3 F10 110.34(17) . . ?
F9 B3 F10 106.78(13) . . ?
F12 B3 F11 109.15(16) . . ?
F9 B3 F11 113.25(14) . . ?
F10 B3 F11 107.12(15) . . ?
F5 B2 F7 113.6(2) . . ?
F5 B2 F8 110.3(2) . . ?
F7 B2 F8 108.5(2) . . ?
F5 B2 F6 108.2(2) . . ?
F7 B2 F6 108.3(2) . . ?
F8 B2 F6 107.8(2) . . ?
N400 C401 C402 177.7(3) . . ?
N200 C201 C202 174(2) . . ?
N20A C21A C22A 178.7(9) . . ?
N300 C301 C302 177.9(4) . . ?
N100 C101 C102 177(2) . . ?
N10A C11A C12A 177(2) . . ?

loop_
_geom_bond_atom_site_label_1
_geom_bond_atom_site_label_2
_geom_bond_distance
_geom_bond_site_symmetry_2
_geom_bond_publ_flag
Cr1 N3 2.0222(14) . ?
Cr1 N8 2.0238(14) . ?
Cr1 N10 2.0449(14) . ?
Cr1 N1 2.0523(14) . ?
Cr1 N5 2.0561(14) . ?
Cr1 N6 2.0576(14) . ?
N1 C20 1.352(2) . ?
N1 C1 1.362(2) . ?
N2 C20 1.388(2) . ?
N2 C22 1.411(2) . ?
N2 C21 1.480(2) . ?
N3 C22 1.362(2) . ?
N3 C26 1.363(2) . ?
N4 C28 1.399(2) . ?
N4 C26 1.405(2) . ?
N4 C27 1.475(2) . ?
N5 C28 1.354(2) . ?
N5 C32 1.362(2) . ?
N6 C67 1.348(2) . ?
N6 C48 1.365(2) . ?
N7 C67 1.395(2) . ?
N7 C69 1.410(2) . ?
N7 C68 1.474(2) . ?
N8 C69 1.363(2) . ?
N8 C73 1.365(2) . ?
N9 C75 1.400(2) . ?
N9 C73 1.408(2) . ?
N9 C74 1.476(2) . ?
N10 C75 1.345(2) . ?
N10 C79 1.358(2) . ?
C1 C2 1.377(2) . ?
C2 C18 1.404(2) . ?
C2 C3 1.499(2) . ?
C3 C4 1.398(3) . ?
C3 C14 1.422(3) . ?
C4 C8 1.396(3) . ?
C4 C5 1.524(3) . ?
C5 C7 1.526(3) . ?
C5 C6 1.531(3) . ?
C8 C9 1.386(3) . ?
C9 C13 1.391(3) . ?
C9 C10 1.517(3) . ?
C10 C11 1.520(3) . ?
C10 C12 1.521(4) . ?
C13 C14 1.390(3) . ?
C14 C16 1.523(3) . ?
C15 C16 1.534(3) . ?
C16 C17 1.524(3) . ?
C18 C19 1.364(3) . ?
C19 C20 1.404(2) . ?
C22 C23 1.382(3) . ?
C23 C24 1.377(3) . ?
C24 C25 1.387(3) . ?
C25 C26 1.384(3) . ?
C28 C29 1.400(2) . ?
C29 C30 1.371(3) . ?
C30 C31 1.399(2) . ?
C31 C32 1.384(2) . ?
C31 C33 1.503(2) . ?
C33 C44 1.409(3) . ?
C33 C34 1.412(3) . ?
C34 C38 1.396(3) . ?
C34 C35 1.526(3) . ?
C35 C37 1.526(3) . ?
C35 C36 1.528(3) . ?
C38 C39 1.385(3) . ?
C39 C43 1.388(3) . ?
C39 C40 1.530(3) . ?
C40 C41 1.518(3) . ?
C40 C42 1.531(3) . ?
C43 C44 1.396(3) . ?
C44 C45 1.524(3) . ?
C45 C46 1.525(3) . ?
C45 C47 1.528(3) . ?
C48 C49 1.377(2) . ?
C49 C65 1.403(3) . ?
C49 C50 1.498(2) . ?
C50 C61 1.403(3) . ?
C50 C51 1.404(3) . ?
C51 C55 1.403(3) . ?
C51 C52 1.526(3) . ?
C52 C54 1.531(3) . ?
C52 C53 1.537(3) . ?
C55 C56 1.375(3) . ?
C56 C60 1.401(3) . ?
C56 C57 1.532(3) . ?
C57 C58 1.515(3) . ?
C57 C59 1.532(3) . ?
C60 C61 1.393(3) . ?
C61 C62 1.526(3) . ?
C62 C63 1.496(3) . ?
C62 C64 1.511(3) . ?
C65 C66 1.369(3) . ?
C66 C67 1.403(2) . ?
C69 C70 1.382(2) . ?
C70 C71 1.386(2) . ?
C71 C72 1.377(2) . ?
C72 C73 1.382(2) . ?
C75 C76 1.402(2) . ?
C76 C77 1.369(3) . ?
C77 C78 1.407(2) . ?
C78 C79 1.378(2) . ?
C78 C80 1.491(2) . ?
C80 C91 1.405(3) . ?
C80 C81 1.412(3) . ?
C81 C85 1.392(3) . ?
C81 C82 1.526(3) . ?
C82 C84 1.533(3) . ?
C82 C83 1.534(3) . ?
C85 C86 1.385(3) . ?
C86 C90 1.386(3) . ?
C86 C87 1.526(3) . ?
C87 C89 1.522(3) . ?
C87 C88 1.526(3) . ?
C90 C91 1.398(3) . ?
C91 C92 1.523(3) . ?
C92 C94 1.524(3) . ?
C92 C93 1.531(3) . ?
F1 B1 1.382(3) . ?
F2 B1 1.393(2) . ?
F3 B1 1.397(3) . ?
F4 B1 1.377(3) . ?
B3 F11A 1.3806(11) . ?
B3 F12 1.3808(10) . ?
B3 F10A 1.3818(11) . ?
B3 F12A 1.3819(11) . ?
B3 F9 1.3823(10) . ?
B3 F10 1.3826(10) . ?
B3 F11 1.3830(10) . ?
F5 B2 1.370(3) . ?
F6 B2 1.392(3) . ?
F7 B2 1.375(3) . ?
F8 B2 1.387(3) . ?
N400 C401 1.129(3) . ?
C401 C402 1.449(3) . ?
N200 C201 1.10(3) . ?
C201 C202 1.52(3) . ?
N20A C21A 1.125(13) . ?
C21A C22A 1.481(8) . ?
N300 C301 1.134(5) . ?
C301 C302 1.444(5) . ?
N100 C101 1.14(3) . ?
C101 C102 1.44(3) . ?
N10A C11A 1.09(2) . ?
C11A C12A 1.50(3) . ?

loop_
_geom_torsion_atom_site_label_1
_geom_torsion_atom_site_label_2
_geom_torsion_atom_site_label_3
_geom_torsion_atom_site_label_4
_geom_torsion
_geom_torsion_site_symmetry_1
_geom_torsion_site_symmetry_2
_geom_torsion_site_symmetry_3
_geom_torsion_site_symmetry_4
_geom_torsion_publ_flag
C20 N1 C1 C2 -3.5(2) . . . . ?
Cr1 N1 C1 C2 165.37(13) . . . . ?
N1 C1 C2 C18 -7.9(3) . . . . ?
N1 C1 C2 C3 166.94(16) . . . . ?
C1 C2 C3 C4 71.5(2) . . . . ?
C18 C2 C3 C4 -113.9(2) . . . . ?
C1 C2 C3 C14 -110.3(2) . . . . ?
C18 C2 C3 C14 64.3(2) . . . . ?
C14 C3 C4 C8 -3.1(2) . . . . ?
C2 C3 C4 C8 175.12(16) . . . . ?
C14 C3 C4 C5 178.39(16) . . . . ?
C2 C3 C4 C5 -3.4(2) . . . . ?
C8 C4 C5 C7 60.0(2) . . . . ?
C3 C4 C5 C7 -121.5(2) . . . . ?
C8 C4 C5 C6 -64.6(2) . . . . ?
C3 C4 C5 C6 113.87(19) . . . . ?
C3 C4 C8 C9 -0.1(3) . . . . ?
C5 C4 C8 C9 178.48(17) . . . . ?
C4 C8 C9 C13 2.6(3) . . . . ?
C4 C8 C9 C10 -176.63(19) . . . . ?
C8 C9 C10 C11 -118.0(2) . . . . ?
C13 C9 C10 C11 62.8(3) . . . . ?
C8 C9 C10 C12 117.1(2) . . . . ?
C13 C9 C10 C12 -62.2(3) . . . . ?
C8 C9 C13 C14 -2.0(3) . . . . ?
C10 C9 C13 C14 177.23(19) . . . . ?
C9 C13 C14 C3 -1.0(3) . . . . ?
C9 C13 C14 C16 176.49(18) . . . . ?
C4 C3 C14 C13 3.6(3) . . . . ?
C2 C3 C14 C13 -174.67(16) . . . . ?
C4 C3 C14 C16 -173.79(16) . . . . ?
C2 C3 C14 C16 7.9(2) . . . . ?
C13 C14 C16 C17 65.2(2) . . . . ?
C3 C14 C16 C17 -117.4(2) . . . . ?
C13 C14 C16 C15 -59.3(2) . . . . ?
C3 C14 C16 C15 118.1(2) . . . . ?
C1 C2 C18 C19 9.8(3) . . . . ?
C3 C2 C18 C19 -165.21(18) . . . . ?
C2 C18 C19 C20 -0.7(3) . . . . ?
C1 N1 C20 N2 -167.02(15) . . . . ?
Cr1 N1 C20 N2 23.6(2) . . . . ?
C1 N1 C20 C19 13.2(2) . . . . ?
Cr1 N1 C20 C19 -156.15(14) . . . . ?
C22 N2 C20 N1 37.8(2) . . . . ?
C21 N2 C20 N1 -170.86(16) . . . . ?
C22 N2 C20 C19 -142.46(17) . . . . ?
C21 N2 C20 C19 8.9(2) . . . . ?
C18 C19 C20 N1 -11.2(3) . . . . ?
C18 C19 C20 N2 169.00(17) . . . . ?
C26 N3 C22 C23 -0.6(3) . . . . ?
Cr1 N3 C22 C23 -177.17(14) . . . . ?
C26 N3 C22 N2 179.40(15) . . . . ?
Cr1 N3 C22 N2 2.8(2) . . . . ?
C20 N2 C22 N3 -53.4(2) . . . . ?
C21 N2 C22 N3 155.42(16) . . . . ?
C20 N2 C22 C23 126.61(19) . . . . ?
C21 N2 C22 C23 -24.6(2) . . . . ?
N3 C22 C23 C24 1.8(3) . . . . ?
N2 C22 C23 C24 -178.19(18) . . . . ?
C22 C23 C24 C25 -1.4(3) . . . . ?
C23 C24 C25 C26 -0.2(3) . . . . ?
C22 N3 C26 C25 -1.0(3) . . . . ?
Cr1 N3 C26 C25 175.58(14) . . . . ?
C22 N3 C26 N4 179.99(15) . . . . ?
Cr1 N3 C26 N4 -3.4(2) . . . . ?
C24 C25 C26 N3 1.4(3) . . . . ?
C24 C25 C26 N4 -179.64(17) . . . . ?
C28 N4 C26 N3 -52.6(2) . . . . ?
C27 N4 C26 N3 153.57(16) . . . . ?
C28 N4 C26 C25 128.42(19) . . . . ?
C27 N4 C26 C25 -25.4(2) . . . . ?
C32 N5 C28 N4 -168.78(15) . . . . ?
Cr1 N5 C28 N4 18.1(2) . . . . ?
C32 N5 C28 C29 11.3(2) . . . . ?
Cr1 N5 C28 C29 -161.86(14) . . . . ?
C26 N4 C28 N5 43.5(2) . . . . ?
C27 N4 C28 N5 -162.65(16) . . . . ?
C26 N4 C28 C29 -136.60(18) . . . . ?
C27 N4 C28 C29 17.3(3) . . . . ?
N5 C28 C29 C30 -10.2(3) . . . . ?
N4 C28 C29 C30 169.86(18) . . . . ?
C28 C29 C30 C31 0.2(3) . . . . ?
C29 C30 C31 C32 7.9(3) . . . . ?
C29 C30 C31 C33 -166.18(18) . . . . ?
C28 N5 C32 C31 -2.5(3) . . . . ?
Cr1 N5 C32 C31 170.19(14) . . . . ?
C30 C31 C32 N5 -7.0(3) . . . . ?
C33 C31 C32 N5 167.11(16) . . . . ?
C32 C31 C33 C44 74.3(2) . . . . ?
C30 C31 C33 C44 -111.9(2) . . . . ?
C32 C31 C33 C34 -106.4(2) . . . . ?
C30 C31 C33 C34 67.4(2) . . . . ?
C44 C33 C34 C38 1.8(3) . . . . ?
C31 C33 C34 C38 -177.54(16) . . . . ?
C44 C33 C34 C35 -177.51(17) . . . . ?
C31 C33 C34 C35 3.1(3) . . . . ?
C38 C34 C35 C37 -60.2(2) . . . . ?
C33 C34 C35 C37 119.2(2) . . . . ?
C38 C34 C35 C36 63.0(2) . . . . ?
C33 C34 C35 C36 -117.7(2) . . . . ?
C33 C34 C38 C39 -1.5(3) . . . . ?
C35 C34 C38 C39 177.89(18) . . . . ?
C34 C38 C39 C43 0.0(3) . . . . ?
C34 C38 C39 C40 -178.73(18) . . . . ?
C38 C39 C40 C41 68.0(3) . . . . ?
C43 C39 C40 C41 -110.7(2) . . . . ?
C38 C39 C40 C42 -57.2(3) . . . . ?
C43 C39 C40 C42 124.1(2) . . . . ?
C38 C39 C43 C44 1.2(3) . . . . ?
C40 C39 C43 C44 179.91(18) . . . . ?
C39 C43 C44 C33 -0.9(3) . . . . ?
C39 C43 C44 C45 175.26(18) . . . . ?
C34 C33 C44 C43 -0.7(3) . . . . ?
C31 C33 C44 C43 178.63(16) . . . . ?
C34 C33 C44 C45 -176.79(17) . . . . ?
C31 C33 C44 C45 2.5(3) . . . . ?
C43 C44 C45 C46 -90.8(2) . . . . ?
C33 C44 C45 C46 85.2(2) . . . . ?
C43 C44 C45 C47 33.3(3) . . . . ?
C33 C44 C45 C47 -150.67(19) . . . . ?
C67 N6 C48 C49 -2.6(2) . . . . ?
Cr1 N6 C48 C49 170.45(13) . . . . ?
N6 C48 C49 C65 -7.4(3) . . . . ?
N6 C48 C49 C50 166.39(16) . . . . ?
C48 C49 C50 C61 72.1(2) . . . . ?
C65 C49 C50 C61 -114.4(2) . . . . ?
C48 C49 C50 C51 -106.9(2) . . . . ?
C65 C49 C50 C51 66.6(2) . . . . ?
C61 C50 C51 C55 -0.4(3) . . . . ?
C49 C50 C51 C55 178.57(16) . . . . ?
C61 C50 C51 C52 -178.49(17) . . . . ?
C49 C50 C51 C52 0.5(3) . . . . ?
C55 C51 C52 C54 64.5(2) . . . . ?
C50 C51 C52 C54 -117.4(2) . . . . ?
C55 C51 C52 C53 -59.7(2) . . . . ?
C50 C51 C52 C53 118.4(2) . . . . ?
C50 C51 C55 C56 -1.2(3) . . . . ?
C52 C51 C55 C56 177.00(18) . . . . ?
C51 C55 C56 C60 1.7(3) . . . . ?
C51 C55 C56 C57 -178.20(18) . . . . ?
C55 C56 C57 C58 13.8(3) . . . . ?
C60 C56 C57 C58 -166.1(2) . . . . ?
C55 C56 C57 C59 -112.3(2) . . . . ?
C60 C56 C57 C59 67.8(3) . . . . ?
C55 C56 C60 C61 -0.7(3) . . . . ?
C57 C56 C60 C61 179.20(18) . . . . ?
C56 C60 C61 C50 -0.8(3) . . . . ?
C56 C60 C61 C62 175.70(17) . . . . ?
C51 C50 C61 C60 1.4(3) . . . . ?
C49 C50 C61 C60 -177.60(16) . . . . ?
C51 C50 C61 C62 -175.09(16) . . . . ?
C49 C50 C61 C62 5.9(3) . . . . ?
C60 C61 C62 C63 -85.7(3) . . . . ?
C50 C61 C62 C63 90.7(3) . . . . ?
C60 C61 C62 C64 40.5(3) . . . . ?
C50 C61 C62 C64 -143.0(2) . . . . ?
C48 C49 C65 C66 8.7(3) . . . . ?
C50 C49 C65 C66 -165.12(18) . . . . ?
C49 C65 C66 C67 -0.2(3) . . . . ?
C48 N6 C67 N7 -167.74(15) . . . . ?
Cr1 N6 C67 N7 18.9(2) . . . . ?
C48 N6 C67 C66 11.7(2) . . . . ?
Cr1 N6 C67 C66 -161.69(13) . . . . ?
C69 N7 C67 N6 42.4(2) . . . . ?
C68 N7 C67 N6 -165.02(15) . . . . ?
C69 N7 C67 C66 -137.04(17) . . . . ?
C68 N7 C67 C66 15.5(2) . . . . ?
C65 C66 C67 N6 -10.3(3) . . . . ?
C65 C66 C67 N7 169.10(17) . . . . ?
C73 N8 C69 C70 -1.5(3) . . . . ?
Cr1 N8 C69 C70 176.11(14) . . . . ?
C73 N8 C69 N7 178.39(15) . . . . ?
Cr1 N8 C69 N7 -4.0(2) . . . . ?
C67 N7 C69 N8 -51.5(2) . . . . ?
C68 N7 C69 N8 155.75(15) . . . . ?
C67 N7 C69 C70 128.37(18) . . . . ?
C68 N7 C69 C70 -24.3(2) . . . . ?
N8 C69 C70 C71 3.3(3) . . . . ?
N7 C69 C70 C71 -176.66(17) . . . . ?
C69 C70 C71 C72 -1.7(3) . . . . ?
C70 C71 C72 C73 -1.5(3) . . . . ?
C69 N8 C73 C72 -1.8(2) . . . . ?
Cr1 N8 C73 C72 -179.45(13) . . . . ?
C69 N8 C73 N9 177.78(15) . . . . ?
Cr1 N8 C73 N9 0.2(2) . . . . ?
C71 C72 C73 N8 3.3(3) . . . . ?
C71 C72 C73 N9 -176.27(17) . . . . ?
C75 N9 C73 N8 -51.9(2) . . . . ?
C74 N9 C73 N8 157.11(15) . . . . ?
C75 N9 C73 C72 127.74(18) . . . . ?
C74 N9 C73 C72 -23.3(2) . . . . ?
C79 N10 C75 N9 -168.78(15) . . . . ?
Cr1 N10 C75 N9 20.4(2) . . . . ?
C79 N10 C75 C76 10.8(2) . . . . ?
Cr1 N10 C75 C76 -159.98(13) . . . . ?
C73 N9 C75 N10 40.0(2) . . . . ?
C74 N9 C75 N10 -169.17(15) . . . . ?
C73 N9 C75 C76 -139.65(17) . . . . ?
C74 N9 C75 C76 11.2(2) . . . . ?
N10 C75 C76 C77 -8.7(3) . . . . ?
N9 C75 C76 C77 170.86(16) . . . . ?
C75 C76 C77 C78 -0.6(3) . . . . ?
C76 C77 C78 C79 7.2(3) . . . . ?
C76 C77 C78 C80 -169.81(17) . . . . ?
C75 N10 C79 C78 -3.7(2) . . . . ?
Cr1 N10 C79 C78 166.81(13) . . . . ?
C77 C78 C79 N10 -5.2(3) . . . . ?
C80 C78 C79 N10 171.73(16) . . . . ?
C79 C78 C80 C91 62.6(2) . . . . ?
C77 C78 C80 C91 -120.61(19) . . . . ?
C79 C78 C80 C81 -120.10(19) . . . . ?
C77 C78 C80 C81 56.7(2) . . . . ?
C91 C80 C81 C85 3.3(3) . . . . ?
C78 C80 C81 C85 -174.07(16) . . . . ?
C91 C80 C81 C82 -173.22(17) . . . . ?
C78 C80 C81 C82 9.4(3) . . . . ?
C85 C81 C82 C84 57.7(2) . . . . ?
C80 C81 C82 C84 -125.8(2) . . . . ?
C85 C81 C82 C83 -67.6(2) . . . . ?
C80 C81 C82 C83 108.9(2) . . . . ?
C80 C81 C85 C86 -1.1(3) . . . . ?
C82 C81 C85 C86 175.59(18) . . . . ?
C81 C85 C86 C90 -2.1(3) . . . . ?
C81 C85 C86 C87 178.42(18) . . . . ?
C85 C86 C87 C89 107.8(2) . . . . ?
C90 C86 C87 C89 -71.6(3) . . . . ?
C85 C86 C87 C88 -127.7(2) . . . . ?
C90 C86 C87 C88 52.9(3) . . . . ?
C85 C86 C90 C91 3.2(3) . . . . ?
C87 C86 C90 C91 -177.33(18) . . . . ?
C86 C90 C91 C80 -1.1(3) . . . . ?
C86 C90 C91 C92 178.79(17) . . . . ?
C81 C80 C91 C90 -2.3(3) . . . . ?
C78 C80 C91 C90 174.99(16) . . . . ?
C81 C80 C91 C92 177.90(16) . . . . ?
C78 C80 C91 C92 -4.9(3) . . . . ?
C90 C91 C92 C94 -57.9(2) . . . . ?
C80 C91 C92 C94 121.9(2) . . . . ?
C90 C91 C92 C93 66.9(2) . . . . ?
C80 C91 C92 C93 -113.2(2) . . . . ?
